data_4022270
loop_
_publ_author_name
'Xingang Fang'
'Hairong Xia'
'Hui Yu'
'Xicheng Dong'
'Minbo Chen'
'Quanrui Wang'
'Fenggang Tao'
'Chaozhong Li'

_publ_section_title
;
 On the 6-Exo Atom Transfer Radical Cyclization Reactions of
 3-Butenyl 2-Iodoalkanoates
;
_journal_name_full 'Journal of Organic Chemistry'
_journal_page_first 8481
_journal_page_last 8488
_journal_paper_doi 10.1021/jo026381b
_journal_volume 67
_journal_year 2002
_space_group_IT_number 14
_symmetry_cell_setting monoclinic
_symmetry_Int_Tables_number 14
_symmetry_space_group_name_Hall '-P 2yab'
_symmetry_space_group_name_H-M 'P 1 21/a 1'
_audit_creation_date 'Fri Jan 13 10:10:41 2001'
_audit_creation_method 'from TEXRAY.INF file'
_cell_angle_alpha 90
_cell_angle_beta 99.62(2)
_cell_angle_gamma 90
_cell_formula_units_Z 4.00
_cell_length_a 6.154(1)
_cell_length_b 21.446(5)
_cell_length_c 7.486(2)
_cell_measurement_reflns_used 18
_cell_measurement_temperature 20.0
_cell_measurement_theta_max 26.53
_cell_measurement_theta_min 18.94
_cell_volume 974.1(4)
_computing_cell_refinement 'MSC/AFC Diffractometer Control'
_computing_data_collection 'MSC/AFC Diffractometer Control'
_computing_data_reduction 'teXsan: PROCESS (MSC)'
_computing_publication_material 'teXsan: FINISH (MSC)'
_computing_structure_refinement 'teXsan: LS (MSC)'
_computing_structure_solution SHELXS86
_diffrn_ambient_temperature 20.0
_diffrn_measurement_device AFC7R
_diffrn_measurement_method 'omega/2-theta scans'
_diffrn_orient_matrix_UB_11 -0.16222
_diffrn_orient_matrix_UB_12 0.00060
_diffrn_orient_matrix_UB_13 0.00128
_diffrn_orient_matrix_UB_21 -0.02887
_diffrn_orient_matrix_UB_22 0.00291
_diffrn_orient_matrix_UB_23 -0.13522
_diffrn_orient_matrix_UB_31 -0.00405
_diffrn_orient_matrix_UB_32 -0.04653
_diffrn_orient_matrix_UB_33 -0.00840
_diffrn_radiation_monochromator graphite
_diffrn_radiation_source 'X-ray tube'
_diffrn_radiation_type MoKalpha
_diffrn_radiation_wavelength 0.7107
_diffrn_reflns_av_R_equivalents 3.00
_diffrn_reflns_limit_h_max 7
_diffrn_reflns_limit_h_min 0
_diffrn_reflns_limit_k_max 14
_diffrn_reflns_limit_k_min 0
_diffrn_reflns_limit_l_max 8
_diffrn_reflns_limit_l_min -9
_diffrn_reflns_number 2506
_diffrn_reflns_theta_max 27.4936
_diffrn_standards_decay_% -1.46
_diffrn_standards_interval_count 200
_diffrn_standards_number 3
_exptl_absorpt_coefficient_mu_cm 32.433
_exptl_absorpt_correction_T_max 1.049
_exptl_absorpt_correction_T_min 0.831
_exptl_absorpt_correction_type refdelf
_exptl_absorpt_process_details Walker&Stuart_DIFABS
_exptl_crystal_colour colorless
_exptl_crystal_density_diffrn 1.828
_exptl_crystal_description prismatic
_exptl_crystal_F_000 520.00
_exptl_crystal_size_max 0.300
_exptl_crystal_size_min 0.200
_refine_diff_density_max -1.35180
_refine_diff_density_min 0.76830
_refine_ls_extinction_coef 25.04315
_refine_ls_extinction_method Zachariasen_type_2_Gaussian_isotropic
_refine_ls_goodness_of_fit_obs 2.240
_refine_ls_matrix_type full
_refine_ls_number_parameters 101
_refine_ls_number_reflns 1730
_refine_ls_number_restraints 0
_refine_ls_R_factor_obs 0.0430
_refine_ls_shift/esd_max 0.0010
_refine_ls_structure_factor_coef F
_refine_ls_weighting_scheme sigma
_refine_ls_wR_factor_obs 0.0540
_cod_data_source_file jo026381b-2_s2.cif
_cod_data_source_block master_file_afc7*.xtl
_cod_depositor_comments
;
The following automatic conversions were performed:

'_atom_site_thermal_displace_type' tag value 'Uij' was replaced with
'Uani' value 24 times.

Automatic conversion script
Id: cif_fix_values 1646 2011-03-28 12:23:43Z adriana 
;
_cod_original_sg_symbol_H-M 'P 21/a     '
_cod_database_code 4022270

loop_
_symmetry_equiv_pos_as_xyz
'   +x,   +y,   +z'
'1/2-x,1/2+y,   -z'
'   -x,   -y,   -z'
'1/2+x,1/2-y,   +z'

loop_
_atom_site_aniso_label
_atom_site_aniso_U_11
_atom_site_aniso_U_22
_atom_site_aniso_U_33
_atom_site_aniso_U_12
_atom_site_aniso_U_13
_atom_site_aniso_U_23
I 0.0723(4) 0.0516(3) 0.0692(3) 0.0100(2) 0.0278(2) -0.0099(2)
O1 0.017(2) 0.060(2) 0.047(2) 0.012(1) -0.012(1) 0.002(1)
O2 0.013(1) 0.048(2) 0.047(2) -0.004(1) -0.005(1) 0.003(1)
C1 0.012(2) 0.040(2) 0.031(2) 0.003(2) -0.007(2) -0.007(2)
C2 0.010(2) 0.037(2) 0.030(2) 0.001(2) -0.007(1) -0.001(2)
C3 0.013(2) 0.040(2) 0.037(2) 0.004(2) -0.003(2) 0.000(2)
C4 0.052(3) 0.044(3) 0.064(3) 0.013(2) 0.021(3) 0.010(2)
C5 0.025(2) 0.042(2) 0.040(2) -0.003(2) -0.003(2) 0.003(2)
C6 0.029(2) 0.040(2) 0.046(2) -0.002(2) 0.001(2) 0.002(2)
C7 0.066(4) 0.055(3) 0.042(3) 0.028(3) 0.006(3) -0.002(2)
C8 0.070(4) 0.047(3) 0.080(4) -0.002(3) 0.030(3) 0.015(3)

loop_
_atom_site_label
_atom_site_fract_x
_atom_site_fract_y
_atom_site_fract_z
_atom_site_U_iso_or_equiv
_atom_site_thermal_displace_type
I 0.02510(7) 0.81667(2) 0.02006(6) 0.0625 Uani
O1 -0.6354(5) 0.9916(2) 0.2431(5) 0.0434 Uani
O2 -0.5573(4) 0.9092(1) 0.4139(4) 0.0372 Uani
C1 -0.4960(6) 0.9575(2) 0.3227(5) 0.0290 Uani
C2 -0.2501(6) 0.9669(2) 0.3333(5) 0.0268 Uani
C3 -0.1414(6) 0.9049(2) 0.2890(6) 0.0309 Uani
C4 -0.2289(9) 0.8503(2) 0.3884(7) 0.0520 Uani
C5 -0.3872(7) 0.8696(2) 0.5129(6) 0.0366 Uani
C6 -0.1978(7) 1.0230(2) 0.2253(6) 0.0388 Uani
C7 -0.1728(10) 0.8940(2) 0.0874(7) 0.0549 Uani
C8 -0.503(1) 0.8155(2) 0.5839(10) 0.0636 Uani
H1 -0.1891 0.9777 0.4734 0.0303 Uani
H2 0.0218 0.9121 0.3377 0.0450 Uani
H3 -0.3071 0.8230 0.2967 0.0758 Uani
H4 -0.1095 0.8288 0.4543 0.0993 Uani
H5 -0.3074 0.8922 0.6113 0.0342 Uani
H6 -0.2411 1.0602 0.2807 0.0643 Uani
H7 -0.2773 1.0204 0.1053 0.0480 Uani
H8 -0.0448 1.0247 0.2225 0.0718 Uani
H9 -0.3247 0.8852 0.0438 0.0682 Uani
H10 -0.1324 0.9308 0.0297 0.1500 Uani
H11 -0.3992 0.7899 0.6581 0.0564 Uani
H12 -0.6089 0.8305 0.6521 0.1187 Uani
H13 -0.5764 0.7913 0.4845 0.1199 Uani

loop_
_atom_type_symbol
_atom_type_oxidation_number
_atom_type_number_in_cell
_atom_type_scat_dispersion_real
_atom_type_scat_dispersion_imag
_atom_type_scat_source
C 0 32 0.003 0.002 'International Tables'
H 0 52 0.000 0.000 'International Tables'
O 0 8 0.011 0.006 'International Tables'
I 0 4 -0.474 1.812 'International Tables'

loop_
_geom_angle_atom_site_label_1
_geom_angle_atom_site_label_2
_geom_angle_atom_site_label_3
_geom_angle
_geom_angle_publ_flag
C(1) O(2) C(5) 118.4(3) yes
O(1) C(1) O(2) 119.2(4) yes
O(1) C(1) C(2) 124.5(4) yes
O(2) C(1) C(2) 116.2(3) yes
C(1) C(2) C(3) 109.8(3) yes
C(1) C(2) C(6) 112.1(3) yes
C(3) C(2) C(6) 115.5(3) yes
C(2) C(3) C(4) 110.6(3) yes
C(2) C(3) C(7) 111.1(3) yes
C(4) C(3) C(7) 111.8(4) yes
C(3) C(4) C(5) 113.9(4) yes
O(2) C(5) C(4) 109.2(4) yes
O(2) C(5) C(8) 106.7(4) yes
C(4) C(5) C(8) 113.6(4) yes
I C(7) C(3) 111.6(3) yes

loop_
_geom_bond_atom_site_label_1
_geom_bond_atom_site_label_2
_geom_bond_distance
_geom_bond_publ_flag
I C(7) 2.165(5) yes
O(1) C(1) 1.206(5) yes
O(2) C(1) 1.331(5) yes
O(2) C(5) 1.451(5) yes
C(1) C(2) 1.515(5) yes
C(2) C(3) 1.549(5) yes
C(2) C(6) 1.514(6) yes
C(3) C(4) 1.532(6) yes
C(3) C(7) 1.508(6) yes
C(4) C(5) 1.514(6) yes
C(5) C(8) 1.505(7) yes
